data_7227200
loop_
_publ_author_name
'Mocanu, Teodora'
'Pop, Lidia'
'H\(adade, Niculina D.'
'Shova, Sergiu'
'Grosu, Ion'
'Andruh, Marius'

_publ_section_title
;
 Coordination polymers constructed from tetrahedral-shaped adamantane
 tectons
;
_journal_issue 1
_journal_name_full CrystEngComm
_journal_page_first 27
_journal_paper_doi 10.1039/C6CE02146H
_journal_volume 19
_journal_year 2017
_chemical_formula_moiety '0.5(C108 H96 Cu2 N8 O4), 2(B0.5 F2), B0.5 F1.93, 0.5(F), 0.5(B F3), 2(H2 O)'
_chemical_formula_sum 'C54 H52 B2 Cu F7.97 N4 O4'
_chemical_formula_weight 1057.54
_space_group_crystal_system tetragonal
_space_group_IT_number 97
_space_group_name_Hall 'I 4 2'
_space_group_name_H-M_alt 'I 4 2 2'
_symmetry_space_group_name_Hall 'I 4 2'
_symmetry_space_group_name_H-M 'I 4 2 2'
_atom_sites_solution_hydrogens mixed
_atom_sites_solution_primary direct
_audit_creation_date 2016-09-19
_audit_creation_method
;
Olex2 1.2
(compiled 2016.09.09 svn.r3337 for OlexSys, GUI svn.r5227)
;
_audit_update_record
;
2016-11-18 deposited with the CCDC.
2016-11-30 downloaded from the CCDC.
;
_cell_angle_alpha 90
_cell_angle_beta 90
_cell_angle_gamma 90
_cell_formula_units_Z 4
_cell_length_a 12.8199(9)
_cell_length_b 12.8199(9)
_cell_length_c 32.617(4)
_cell_measurement_reflns_used 1423
_cell_measurement_temperature 293(2)
_cell_measurement_theta_max 67.1770
_cell_measurement_theta_min 4.8730
_cell_volume 5360.6(8)
_computing_cell_refinement
;
CrysAlisPro, Agilent Technologies,
Version 1.171.37.34 (release 22-05-2014 CrysAlis171 .NET)
(compiled May 22 2014,16:03:01)
;
_computing_data_collection
;
CrysAlisPro, Agilent Technologies,
Version 1.171.37.34 (release 22-05-2014 CrysAlis171 .NET)
(compiled May 22 2014,16:03:01)
;
_computing_data_reduction
;
CrysAlisPro, Agilent Technologies,
Version 1.171.37.34 (release 22-05-2014 CrysAlis171 .NET)
(compiled May 22 2014,16:03:01)
;
_computing_molecular_graphics 'Olex2 (Dolomanov et al., 2009)'
_computing_publication_material 'Olex2 (Dolomanov et al., 2009)'
_computing_structure_refinement 'ShelXL (Sheldrick, 2015)'
_computing_structure_solution 'ShelXT (Sheldrick, 2015)'
_diffrn_ambient_temperature 293(2)
_diffrn_detector 'CCD plate'
_diffrn_detector_area_resol_mean 8.0851
_diffrn_detector_type Eos
_diffrn_measured_fraction_theta_full 0.996
_diffrn_measured_fraction_theta_max 0.996
_diffrn_measurement_details
;
#__ type_ start__ end____ width___ exp.time_
  1 omega  -72.00  -43.00   1.0000    1.0000
omega____ theta____ kappa____ phi______ frames
    -        0.0000  158.0000  -81.0000 29

#__ type_ start__ end____ width___ exp.time_
  2 omega   26.00   66.00   1.0000    1.0000
omega____ theta____ kappa____ phi______ frames
    -        0.0000   57.0000 -120.0000 40

#__ type_ start__ end____ width___ exp.time_
  3 omega  -12.00   40.00   1.0000    1.0000
omega____ theta____ kappa____ phi______ frames
    -        0.0000   57.0000  120.0000 52

#__ type_ start__ end____ width___ exp.time_
  4 omega   -7.00   67.00   1.0000   10.0000
omega____ theta____ kappa____ phi______ frames
    -       54.0000  -57.0000  -30.0000 74

#__ type_ start__ end____ width___ exp.time_
  5 omega   20.00  114.00   1.0000   10.0000
omega____ theta____ kappa____ phi______ frames
    -       54.0000   19.0000  -90.0000 94

#__ type_ start__ end____ width___ exp.time_
  6 omega   93.00  120.00   1.0000   10.0000
omega____ theta____ kappa____ phi______ frames
    -       54.0000   57.0000   60.0000 27

#__ type_ start__ end____ width___ exp.time_
  7 omega    4.00   95.00   1.0000   10.0000
omega____ theta____ kappa____ phi______ frames
    -       54.0000  -99.0000  -90.0000 91

#__ type_ start__ end____ width___ exp.time_
  8 omega   90.00  175.00   1.0000   60.0000
omega____ theta____ kappa____ phi______ frames
    -      108.0000   50.0000    0.0000 85

#__ type_ start__ end____ width___ exp.time_
  9 omega   36.00   63.00   1.0000   60.0000
omega____ theta____ kappa____ phi______ frames
    -      108.0000  -28.0000  110.0000 27

#__ type_ start__ end____ width___ exp.time_
 10 omega   83.00  159.00   1.0000   60.0000
omega____ theta____ kappa____ phi______ frames
    -      108.0000   25.0000  -30.0000 76

#__ type_ start__ end____ width___ exp.time_
 11 omega   54.00   89.00   1.0000   60.0000
omega____ theta____ kappa____ phi______ frames
    -      108.0000  -37.0000  120.0000 35

#__ type_ start__ end____ width___ exp.time_
 12 omega   87.00  162.00   1.0000   60.0000
omega____ theta____ kappa____ phi______ frames
    -      108.0000   63.0000  -90.0000 75
;
_diffrn_measurement_device 'four-circle diffractometer'
_diffrn_measurement_device_type 'SuperNova, Dual, Cu at zero, Eos'
_diffrn_measurement_method '\w scans'
_diffrn_orient_matrix_UB_11 0.1111608000
_diffrn_orient_matrix_UB_12 0.0422638000
_diffrn_orient_matrix_UB_13 -0.0069222000
_diffrn_orient_matrix_UB_21 -0.0219478000
_diffrn_orient_matrix_UB_22 0.0088534000
_diffrn_orient_matrix_UB_23 -0.0462936000
_diffrn_orient_matrix_UB_31 -0.0401612000
_diffrn_orient_matrix_UB_32 0.1120932000
_diffrn_orient_matrix_UB_33 0.0062372000
_diffrn_radiation_monochromator mirror
_diffrn_radiation_probe x-ray
_diffrn_radiation_type CuK\a
_diffrn_radiation_wavelength 1.54184
_diffrn_reflns_av_R_equivalents 0.0566
_diffrn_reflns_av_unetI/netI 0.0596
_diffrn_reflns_Laue_measured_fraction_full 0.996
_diffrn_reflns_Laue_measured_fraction_max 0.996
_diffrn_reflns_limit_h_max 11
_diffrn_reflns_limit_h_min -14
_diffrn_reflns_limit_k_max 11
_diffrn_reflns_limit_k_min -12
_diffrn_reflns_limit_l_max 32
_diffrn_reflns_limit_l_min -36
_diffrn_reflns_number 6049
_diffrn_reflns_point_group_measured_fraction_full 0.994
_diffrn_reflns_point_group_measured_fraction_max 0.994
_diffrn_reflns_theta_full 58.904
_diffrn_reflns_theta_max 58.904
_diffrn_reflns_theta_min 3.705
_diffrn_source 'sealed X-ray tube'
_diffrn_source_type 'SuperNova (Cu) X-ray Source'
_exptl_absorpt_coefficient_mu 1.218
_exptl_absorpt_correction_T_max 1.00000
_exptl_absorpt_correction_T_min 0.35289
_exptl_absorpt_correction_type multi-scan
_exptl_absorpt_process_details
;
CrysAlisPro, Agilent Technologies,
Version 1.171.37.34 (release 22-05-2014 CrysAlis171 .NET)
(compiled May 22 2014,16:03:01)
Empirical absorption correction using spherical harmonics,
 implemented in SCALE3 ABSPACK scaling algorithm.
;
_exptl_crystal_colour 'clear light violet'
_exptl_crystal_colour_lustre clear
_exptl_crystal_colour_modifier light
_exptl_crystal_colour_primary violet
_exptl_crystal_density_diffrn 1.310
_exptl_crystal_description plate
_exptl_crystal_F_000 2187
_exptl_crystal_size_max 0.1
_exptl_crystal_size_mid 0.1
_exptl_crystal_size_min 0.02
_refine_diff_density_max 1.258
_refine_diff_density_min -0.244
_refine_diff_density_rms 0.103
_refine_ls_abs_structure_details
;
 Flack x determined using 313 quotients [(I+)-(I-)]/[(I+)+(I-)]
 (Parsons, Flack and Wagner, Acta Cryst. B69 (2013) 249-259).
;
_refine_ls_abs_structure_Flack 0.42(7)
_refine_ls_extinction_method none
_refine_ls_goodness_of_fit_ref 1.086
_refine_ls_hydrogen_treatment constr
_refine_ls_matrix_type full
_refine_ls_number_parameters 169
_refine_ls_number_reflns 1932
_refine_ls_number_restraints 6
_refine_ls_restrained_S_all 3.153
_refine_ls_R_factor_all 0.1507
_refine_ls_R_factor_gt 0.1033
_refine_ls_shift/su_max 0.000
_refine_ls_shift/su_mean 0.000
_refine_ls_structure_factor_coef Fsqd
_refine_ls_weighting_details 'w=1/[\s^2^(Fo^2^)+(0.2000P)^2^] where P=(Fo^2^+2Fc^2^)/3'
_refine_ls_weighting_scheme calc
_refine_ls_wR_factor_gt 0.2671
_refine_ls_wR_factor_ref 0.3199
_reflns_Friedel_coverage 0.664
_reflns_Friedel_fraction_full 0.991
_reflns_Friedel_fraction_max 0.991
_reflns_number_gt 1169
_reflns_number_total 1932
_reflns_threshold_expression 'I > 2\s(I)'
_cod_data_source_file c6ce02146h2.cif
_cod_data_source_block shc_475_maan_1
_cod_depositor_comments 'Adding full bibliography for 7227200--7227201.cif.'
_cod_original_cell_volume 5360.5(10)
_cod_database_code 7227200
_chemical_oxdiff_formula 'C25 H20 N4 B1 F4 O6 Cu1'
_chemical_oxdiff_usercomment TM_6
_shelx_space_group_comment
;
The symmetry employed for this shelxl refinement is uniquely defined
by the following loop, which should always be used as a source of
symmetry information in preference to the above space-group names.
They are only intended as comments.
;
_reflns_odcompleteness_completeness 99.30
_reflns_odcompleteness_iscentric 1
_reflns_odcompleteness_theta 66.97
_olex2_refinement_description
;
1. Fixed Uiso
 At 1.2 times of:
  All C(H) groups, All C(H,H) groups
 At 1.5 times of:
  All O(H,H) groups
2. Restrained distances
 B2-B2
 1.2 with sigma of 0.01
 B6-B5
 1 with sigma of 0.01
 F1-F2
 2.2 with sigma of 0.01
 F2-B1 = F1-B1
 1.4 with sigma of 0.01
 F6-B3 \\sim B4-F6
 with sigma of 0.01
3. Uiso/Uaniso restraints and constraints
Uiso(F1) = Uiso(B1)
Uiso(F4) = Uiso(F3) = Uiso(B2) = Uiso(B4) = Uiso(F6) = Uiso(F5) = Uiso(B5) =
Uiso(F8) = Uiso(F7) = Uiso(B6) = Uiso(F9) = Uiso(B3)
4. Others
 Fixed Sof: H2A(0.5) H2B(0.5) H4A(0.5) H4B(0.5) H8A(0.5) H8B(0.5) H1WA(0.5)
 H1WB(0.5) B5(0.0625) B4(0.0625) F7(0.125) F3(0.28125) B3(0.0625) O12(0.5)
 H12A(0.5) H12B(0.5) F1(0.125) B1(0.125) F2(0.375) F8(0.375) F6(0.375)
 B6(0.0625) B2(0.125) F4(0.094) F9(0.125)
 Fixed Z: F7(0.28486)
5.a Riding coordinates:
 O1W(H1WA,H1WB), O12(H12A,H12B)
5.b Secondary CH2 refined with riding coordinates:
 C2(H2A,H2B), C4(H4A,H4B), C8(H8A,H8B)
5.c Aromatic/amide H refined with riding coordinates:
 C9(H9), C10(H10), C12(H12), C13(H13), C14(H14), C15(H15), C16(H16), C18(H18)
;
_shelx_shelxl_version_number 2014/7
_olex2_date_sample_data_collection 2016-03-03
_olex2_submission_special_instructions 'No special instructions were received'

loop_
_space_group_symop_operation_xyz
'x, y, z'
'-y, x, z'
'-x, -y, z'
'y, -x, z'
'x, -y, -z'
'-x, y, -z'
'y, x, -z'
'-y, -x, -z'
'x+1/2, y+1/2, z+1/2'
'-y+1/2, x+1/2, z+1/2'
'-x+1/2, -y+1/2, z+1/2'
'y+1/2, -x+1/2, z+1/2'
'x+1/2, -y+1/2, -z+1/2'
'-x+1/2, y+1/2, -z+1/2'
'y+1/2, x+1/2, -z+1/2'
'-y+1/2, -x+1/2, -z+1/2'

loop_
_atom_site_label
_atom_site_type_symbol
_atom_site_fract_x
_atom_site_fract_y
_atom_site_fract_z
_atom_site_U_iso_or_equiv
_atom_site_adp_type
_atom_site_occupancy
_atom_site_site_symmetry_order
_atom_site_calc_flag
_atom_site_refinement_flags_posn
_atom_site_refinement_flags_adp
_atom_site_refinement_flags_occupancy
_atom_site_disorder_assembly
_atom_site_disorder_group
Cu1 Cu 0.5000 1.0000 0.2500 0.0955(15) Uani 1 4 d S T P . .
N1 N 0.4214(10) 0.9213(10) 0.2941(2) 0.082(3) Uani 1 1 d . . . . .
C2 C 0.1364(13) 0.5000 0.5000 0.063(4) Uani 1 2 d S T P . .
H2A H 0.1809 0.4569 0.4829 0.076 Uiso 0.5 1 calc R . . . .
H2B H 0.1809 0.5431 0.5171 0.076 Uiso 0.5 1 calc R . . . .
C4 C 0.0000 0.5000 0.4465(4) 0.065(3) Uani 1 2 d S T P . .
H4A H 0.0437 0.4571 0.4290 0.078 Uiso 0.5 1 calc R . . . .
H4B H -0.0437 0.5429 0.4290 0.078 Uiso 0.5 1 calc R . . . .
C5 C 0.0689(9) 0.5702(10) 0.4726(3) 0.061(2) Uani 1 1 d . . . . .
C6 C 0.3128(13) 0.8150(12) 0.3554(3) 0.075(3) Uani 1 1 d . . . . .
C7 C 0.1338(11) 0.6394(12) 0.4442(3) 0.064(2) Uani 1 1 d . . . . .
C8 C 0.0000 0.6389(13) 0.5000 0.065(4) Uani 1 2 d S T P . .
H8A H 0.0436 0.6833 0.5169 0.078 Uiso 0.5 1 calc R . . . .
H8B H -0.0436 0.6833 0.4831 0.078 Uiso 0.5 1 calc R . . . .
C9 C 0.4197(12) 0.8172(12) 0.3542(4) 0.086(4) Uani 1 1 d . . . . .
H9 H 0.4584 0.7826 0.3741 0.104 Uiso 1 1 calc R . . . .
C10 C 0.2424(10) 0.6373(13) 0.4433(4) 0.086(4) Uani 1 1 d . . . . .
H10 H 0.2777 0.5964 0.4623 0.103 Uiso 1 1 calc R . . . .
C11 C 0.2525(9) 0.7565(11) 0.3868(3) 0.072(3) Uani 1 1 d . . . . .
C12 C 0.4697(13) 0.8712(13) 0.3230(5) 0.099(5) Uani 1 1 d . . . . .
H12 H 0.5423 0.8716 0.3229 0.119 Uiso 1 1 calc R . . . .
C13 C 0.0898(12) 0.7070(15) 0.4179(6) 0.117(6) Uani 1 1 d . . . . .
H13 H 0.0180 0.7172 0.4192 0.140 Uiso 1 1 calc R . . . .
C14 C 0.3002(11) 0.6945(14) 0.4148(4) 0.096(4) Uani 1 1 d . . . . .
H14 H 0.3726 0.6900 0.4150 0.115 Uiso 1 1 calc R . . . .
C15 C 0.3176(13) 0.9210(14) 0.2949(5) 0.109(6) Uani 1 1 d . . . . .
H15 H 0.2813 0.9576 0.2748 0.131 Uiso 1 1 calc R . . . .
C16 C 0.1465(12) 0.7625(14) 0.3890(6) 0.112(6) Uani 1 1 d . . . . .
H16 H 0.1111 0.8051 0.3705 0.135 Uiso 1 1 calc R . . . .
C18 C 0.2624(12) 0.8681(15) 0.3245(5) 0.111(6) Uani 1 1 d . . . . .
H18 H 0.1899 0.8683 0.3237 0.133 Uiso 1 1 calc R . . . .
O1W O 0.3552(9) 1.1448(9) 0.2500 0.120(4) Uani 1 2 d S T P . .
H1WA H 0.2984 1.1184 0.2411 0.180 Uiso 0.5 1 d R . . . .
H1WB H 0.3740 1.1941 0.2346 0.180 Uiso 0.5 1 d R . . . .
B5 B 0.5000 0.5000 0.216(9) 0.264(13) Uiso 0.25 4 d DS T P A 2
B4 B 0.5000 0.5000 0.327(10) 0.264(13) Uiso 0.25 4 d DS T P . .
F7 F 0.5000 0.5000 0.2849 0.264(13) Uiso 0.5 4 d S T P . .
F3 F 0.555(3) 0.445(3) 0.5000 0.264(13) Uiso 0.5625 2 d S T P . .
B3 B 0.5000 0.5000 0.364(10) 0.264(13) Uiso 0.25 4 d DS T P . .
O12 O 0.393(3) 0.347(3) 0.2749(9) 0.161(11) Uiso 0.5 1 d . . . . .
H12A H 0.3380 0.3716 0.2859 0.242 Uiso 0.5 1 d R . . . .
H12B H 0.4098 0.3847 0.2544 0.242 Uiso 0.5 1 d R . . . .
F1 F 0.0000 1.0000 0.5715(12) 0.33(5) Uiso 0.5 4 d DS T P B 1
B1 B 0.0000 1.0000 0.5286(13) 0.33(5) Uiso 0.5 4 d DS T P B 1
F2 F 0.076(4) 0.924(4) 0.5190(10) 0.218(19) Uiso 0.375 1 d D . . B 1
F8 F 0.573(4) 0.487(9) 0.2118(15) 0.264(13) Uiso 0.375 1 d . . . . .
F6 F 0.465(6) 0.420(5) 0.3453(13) 0.264(13) Uiso 0.375 1 d D . . . .
B6 B 0.5000 0.5000 0.185(9) 0.264(13) Uiso 0.25 4 d DS T P A 3
B2 B 0.5000 0.5000 0.468(7) 0.264(13) Uiso 0.5 4 d DS T P . .
F5 F 0.5000 0.5000 0.399(4) 0.264(13) Uiso 0.43(7) 4 d S T P . .
F4 F 0.5000 0.5000 0.442(5) 0.264(13) Uiso 0.376 4 d S T P . .
F9 F 0.5000 0.5000 0.154(3) 0.264(13) Uiso 0.5 4 d S T P . .

loop_
_atom_site_aniso_label
_atom_site_aniso_U_11
_atom_site_aniso_U_22
_atom_site_aniso_U_33
_atom_site_aniso_U_23
_atom_site_aniso_U_13
_atom_site_aniso_U_12
Cu1 0.114(2) 0.114(2) 0.0578(18) 0.000 0.000 -0.065(2)
N1 0.095(9) 0.096(8) 0.055(5) 0.007(6) -0.010(6) -0.046(5)
C2 0.053(8) 0.065(10) 0.072(10) 0.005(10) 0.000 0.000
C4 0.054(10) 0.085(13) 0.055(7) 0.000 0.000 0.020(7)
C5 0.040(7) 0.075(8) 0.068(6) 0.017(6) -0.003(5) 0.001(4)
C6 0.081(10) 0.074(10) 0.070(6) 0.002(7) 0.012(7) -0.015(5)
C7 0.058(8) 0.078(8) 0.058(5) 0.010(7) 0.000(6) -0.002(5)
C8 0.063(10) 0.072(10) 0.061(9) 0.000 0.004(10) 0.000
C9 0.085(10) 0.100(10) 0.074(8) 0.011(7) 0.006(7) -0.020(7)
C10 0.063(8) 0.103(10) 0.091(9) 0.030(8) -0.007(7) -0.001(7)
C11 0.051(8) 0.102(11) 0.064(6) 0.004(7) 0.000(6) -0.009(5)
C12 0.099(11) 0.105(11) 0.094(10) -0.004(8) -0.015(8) -0.042(8)
C13 0.065(8) 0.142(15) 0.144(14) 0.068(12) 0.035(9) 0.017(9)
C14 0.065(8) 0.129(13) 0.093(9) 0.026(9) -0.006(7) -0.026(8)
C15 0.086(10) 0.138(14) 0.104(11) 0.047(11) -0.003(8) -0.043(10)
C16 0.074(9) 0.129(14) 0.134(13) 0.064(11) 0.009(9) 0.009(9)
C18 0.072(9) 0.157(16) 0.102(11) 0.054(11) -0.004(8) -0.020(10)
O1W 0.122(7) 0.122(7) 0.115(10) 0.003(9) 0.003(9) -0.019(9)

loop_
_atom_type_symbol
_atom_type_description
_atom_type_scat_dispersion_real
_atom_type_scat_dispersion_imag
_atom_type_scat_source
C C 0.0181 0.0091 'International Tables Vol C Tables 4.2.6.8 and 6.1.1.4'
H H 0.0000 0.0000 'International Tables Vol C Tables 4.2.6.8 and 6.1.1.4'
B B 0.0090 0.0039 'International Tables Vol C Tables 4.2.6.8 and 6.1.1.4'
Cu Cu -1.9646 0.5888 'International Tables Vol C Tables 4.2.6.8 and 6.1.1.4'
F F 0.0727 0.0534 'International Tables Vol C Tables 4.2.6.8 and 6.1.1.4'
N N 0.0311 0.0180 'International Tables Vol C Tables 4.2.6.8 and 6.1.1.4'
O O 0.0492 0.0322 'International Tables Vol C Tables 4.2.6.8 and 6.1.1.4'

loop_
_geom_angle_atom_site_label_1
_geom_angle_atom_site_label_2
_geom_angle_atom_site_label_3
_geom_angle
_geom_angle_site_symmetry_1
_geom_angle_site_symmetry_3
N1 Cu1 N1 180.0(11) 15_455 3_675
N1 Cu1 N1 90.5(4) 15_455 .
N1 Cu1 N1 180.0(11) 16_665 .
N1 Cu1 N1 90.5(4) 3_675 16_665
N1 Cu1 N1 89.5(4) 15_455 16_665
N1 Cu1 N1 89.5(4) 3_675 .
N1 Cu1 O1W 90.0(5) 15_455 .
N1 Cu1 O1W 90.0(5) . .
N1 Cu1 O1W 90.0(5) 3_675 .
N1 Cu1 O1W 90.0(5) 16_665 .
C12 N1 Cu1 121.7(11) . .
C12 N1 C15 117.5(12) . .
C15 N1 Cu1 120.9(10) . .
H2A C2 H2B 108.0 . .
C5 C2 H2A 109.4 5_566 .
C5 C2 H2A 109.4 . .
C5 C2 H2B 109.4 . .
C5 C2 H2B 109.4 5_566 .
C5 C2 C5 111.4(12) 5_566 .
H4A C4 H4B 107.9 . .
C5 C4 H4A 109.2 . .
C5 C4 H4A 109.2 3_565 .
C5 C4 H4B 109.2 3_565 .
C5 C4 H4B 109.2 . .
C5 C4 C5 111.9(10) . 3_565
C2 C5 C7 112.7(11) . .
C4 C5 C2 107.8(9) . .
C4 C5 C7 108.6(8) . .
C4 C5 C8 109.4(8) . .
C8 C5 C2 108.8(6) . .
C8 C5 C7 109.5(12) . .
C9 C6 C11 123.3(14) . .
C9 C6 C18 116.0(11) . .
C18 C6 C11 120.7(14) . .
C10 C7 C5 123.1(13) . .
C13 C7 C5 122.1(13) . .
C13 C7 C10 114.8(11) . .
C5 C8 C5 109.9(13) 6_556 .
C5 C8 H8A 109.7 . .
C5 C8 H8A 109.7 6_556 .
C5 C8 H8B 109.7 . .
C5 C8 H8B 109.7 6_556 .
H8A C8 H8B 108.2 . .
C6 C9 H9 120.2 . .
C6 C9 C12 119.5(14) . .
C12 C9 H9 120.2 . .
C7 C10 H10 118.9 . .
C7 C10 C14 122.3(12) . .
C14 C10 H10 118.9 . .
C14 C11 C6 121.7(13) . .
C16 C11 C6 121.7(14) . .
C16 C11 C14 116.6(11) . .
N1 C12 C9 124.0(16) . .
N1 C12 H12 118.0 . .
C9 C12 H12 118.0 . .
C7 C13 H13 118.5 . .
C7 C13 C16 123.0(14) . .
C16 C13 H13 118.5 . .
C10 C14 H14 119.4 . .
C11 C14 C10 121.1(12) . .
C11 C14 H14 119.4 . .
N1 C15 H15 119.0 . .
N1 C15 C18 122.0(14) . .
C18 C15 H15 119.0 . .
C11 C16 C13 121.9(14) . .
C11 C16 H16 119.0 . .
C13 C16 H16 119.0 . .
C6 C18 H18 119.5 . .
C15 C18 C6 121.0(14) . .
C15 C18 H18 119.5 . .
Cu1 O1W H1WA 108.8 . .
Cu1 O1W H1WB 109.1 . .
H1WA O1W H1WB 109.9 . .
F8 B5 F8 165(10) 4_565 2_655
F8 B5 F8 89(5) 4_565 .
F8 B5 F8 165(10) 3_665 .
F8 B5 F8 89(5) 2_655 .
F8 B5 F8 89(5) 3_665 2_655
F8 B5 F8 89(5) 4_565 3_665
B3 B4 F6 62(10) . 3_665
B3 B4 F6 62(10) . .
B3 B4 F6 62(10) . 2_655
B3 B4 F6 62(10) . 4_565
F6 B4 F6 77(10) . 2_655
F6 B4 F6 77(10) 3_665 2_655
F6 B4 F6 77(10) 3_665 4_565
F6 B4 F6 77(10) . 4_565
F6 B4 F6 124(10) . 3_665
F6 B4 F6 124(10) 2_655 4_565
F7 F7 F7 0.0 3_665 4_565
F7 F7 F7 0.0 4_565 2_655
F7 F7 F7 0.0 3_665 2_655
F3 F3 F3 90.002(18) 4_565 2_655
F3 F3 B2 61(4) 4_565 5_566
F3 F3 B2 61(4) 2_655 5_566
F3 F3 B2 61(4) 4_565 .
F3 F3 B2 61(4) 2_655 .
B2 F3 B2 93(10) 5_566 .
B4 B3 F6 62(10) . 4_565
B4 B3 F6 62(10) . 2_655
B4 B3 F6 62(10) . .
B4 B3 F6 62(10) . 3_665
F6 B3 F6 77(10) 2_655 .
F6 B3 F6 77(10) 4_565 3_665
F6 B3 F6 124(10) 3_665 .
F6 B3 F6 124(10) 4_565 2_655
F6 B3 F6 77(10) 3_665 2_655
F6 B3 F6 77(10) 4_565 .
F5 B3 B4 180.00(8) 3_665 .
F5 B3 B4 180.00(8) 4_565 .
F5 B3 B4 180.00(8) 2_655 .
F5 B3 B4 180.00(8) . .
F5 B3 F6 118(10) 2_655 3_665
F5 B3 F6 118(10) 2_655 2_655
F5 B3 F6 118(10) . 2_655
F5 B3 F6 118(10) . 4_565
F5 B3 F6 118(10) 4_565 .
F5 B3 F6 118(10) 3_665 .
F5 B3 F6 118(10) . 3_665
F5 B3 F6 118(10) 4_565 3_665
F5 B3 F6 118(10) 3_665 4_565
F5 B3 F6 118(10) 3_665 2_655
F5 B3 F6 118(10) 4_565 4_565
F5 B3 F6 118(10) 3_665 3_665
F5 B3 F6 118(10) 2_655 .
F5 B3 F6 118(10) . .
F5 B3 F6 118(10) 2_655 4_565
F5 B3 F6 118(10) 4_565 2_655
F5 B3 F5 0.000(15) 3_665 .
F5 B3 F5 0.000(15) 4_565 3_665
F5 B3 F5 0.000(15) 3_665 2_655
F5 B3 F5 0.000(15) 4_565 2_655
F5 B3 F5 0.000(15) 2_655 .
F5 B3 F5 0.000(15) 4_565 .
H12A O12 H12B 109.5 . .
F1 B1 F2 102.8(13) . 3_575
F1 B1 F2 102.8(13) . .
F1 B1 F2 102.8(13) . 4_465
F1 B1 F2 102.8(13) . 2_665
F2 B1 F2 87.2(6) 4_465 3_575
F2 B1 F2 154(3) 4_465 2_665
F2 B1 F2 154(3) 3_575 .
F2 B1 F2 87.2(6) 4_465 .
F2 B1 F2 87.2(6) 2_665 3_575
F2 B1 F2 87.2(6) 2_665 .
B5 F8 F8 46(3) . 4_565
B5 F8 F8 46(3) . 2_655
F8 F8 F8 89.998(19) 4_565 2_655
B6 F8 F8 59(6) . 2_655
B6 F8 F8 59(6) . 4_565
B4 F6 B3 56(10) . .
B4 F6 F6 51(6) . 4_565
B4 F6 F6 51(6) . 2_655
B3 F6 F6 51(6) . 2_655
B3 F6 F6 51(6) . 4_565
F6 F6 F6 90.00(3) 2_655 4_565
F8 B6 F8 63(10) 4_565 .
F8 B6 F8 63(10) 4_565 3_665
F8 B6 F8 63(10) 2_655 .
F8 B6 F8 63(10) 2_655 3_665
F8 B6 F8 95(10) 3_665 .
F8 B6 F8 95(10) 2_655 4_565
F9 B6 F8 133(10) . .
F9 B6 F8 133(10) . 4_565
F9 B6 F8 133(10) . 2_655
F9 B6 F8 133(10) . 3_665
F3 B2 F3 58(8) 3_665 4_565
F3 B2 F3 58(8) . 2_655
F3 B2 F3 58(8) . 4_565
F3 B2 F3 87(10) 2_655 4_565
F3 B2 F3 87(10) . 3_665
F3 B2 F3 58(8) 2_655 3_665
F4 B2 F3 136(7) . 4_565
F4 B2 F3 136(7) . 3_665
F4 B2 F3 136(7) . 2_655
F4 B2 F3 136(7) . .
F5 F5 B3 0(10) 3_665 .
F5 F5 B3 0(10) 2_655 .
F5 F5 B3 0(10) 4_565 .
F5 F5 F5 0(10) 3_665 4_565
F5 F5 F5 0(10) 2_655 4_565
F5 F5 F5 0(10) 3_665 2_655

loop_
_geom_bond_atom_site_label_1
_geom_bond_atom_site_label_2
_geom_bond_distance
_geom_bond_site_symmetry_2
Cu1 N1 2.026(8) 15_455
Cu1 N1 2.026(8) .
Cu1 N1 2.026(8) 16_665
Cu1 N1 2.026(8) 3_675
Cu1 O1W 2.626(16) .
N1 C12 1.299(19) .
N1 C15 1.331(19) .
C2 H2A 0.9700 .
C2 H2B 0.9700 .
C2 C5 1.535(15) 5_566
C2 C5 1.535(15) .
C4 H4A 0.9700 .
C4 H4B 0.9700 .
C4 C5 1.522(12) 3_565
C4 C5 1.522(12) .
C5 C7 1.530(12) .
C5 C8 1.534(17) .
C6 C9 1.37(2) .
C6 C11 1.487(15) .
C6 C18 1.38(2) .
C7 C10 1.393(19) .
C7 C13 1.34(2) .
C8 C5 1.534(17) 6_556
C8 H8A 0.9700 .
C8 H8B 0.9700 .
C9 H9 0.9300 .
C9 C12 1.387(19) .
C10 H10 0.9300 .
C10 C14 1.397(19) .
C11 C14 1.356(19) .
C11 C16 1.36(2) .
C12 H12 0.9300 .
C13 H13 0.9300 .
C13 C16 1.39(2) .
C14 H14 0.9300 .
C15 H15 0.9300 .
C15 C18 1.38(2) .
C16 H16 0.9300 .
C18 H18 0.9300 .
O1W H1WA 0.8542 .
O1W H1WB 0.8416 .
B5 F8 0.96(7) 4_565
B5 F8 0.96(7) 3_665
B5 F8 0.96(7) 2_655
B5 F8 0.96(7) .
B4 B3 1.2(6) .
B4 F6 1.27(13) 2_655
B4 F6 1.27(13) .
B4 F6 1.27(13) 4_565
B4 F6 1.27(13) 3_665
F7 F7 0.0000 3_665
F7 F7 0.0000 4_565
F7 F7 0.0000 2_655
F3 F3 1.42(7) 4_565
F3 F3 1.42(7) 2_655
F3 B2 1.46(14) .
F3 B2 1.46(14) 5_566
B3 F6 1.27(13) 3_665
B3 F6 1.27(13) .
B3 F6 1.27(13) 2_655
B3 F6 1.27(13) 4_565
B3 F5 1.1(3) 3_665
B3 F5 1.1(3) 4_565
B3 F5 1.1(3) .
B3 F5 1.1(3) 2_655
O12 H12A 0.8501 .
O12 H12B 0.8501 .
F1 B1 1.400(14) .
B1 F2 1.408(13) 3_575
B1 F2 1.408(13) .
B1 F2 1.408(13) 4_465
B1 F2 1.408(13) 2_665
F8 F8 1.34(6) 2_655
F8 F8 1.34(7) 4_565
F8 B6 1.3(2) .
F6 F6 1.59(9) 2_655
F6 F6 1.59(9) 4_565
B6 F8 1.3(2) 4_565
B6 F8 1.3(2) 2_655
B6 F8 1.3(2) 3_665
B6 F9 1.0(3) .
B2 F3 1.46(14) 2_655
B2 F3 1.46(14) 3_665
B2 F3 1.46(14) 4_565
B2 F4 0.8(2) .
F5 F5 0.0(2) 3_665
F5 F5 0.0(2) 2_655
F5 F5 0.0(2) 4_565

loop_
_geom_torsion_atom_site_label_1
_geom_torsion_atom_site_label_2
_geom_torsion_atom_site_label_3
_geom_torsion_atom_site_label_4
_geom_torsion
_geom_torsion_site_symmetry_1
_geom_torsion_site_symmetry_4
Cu1 N1 C12 C9 179.2(12) . .
Cu1 N1 C15 C18 180.0(15) . .
N1 C15 C18 C6 2(3) . .
C2 C5 C7 C10 0.6(18) . .
C2 C5 C7 C13 -179.5(14) . .
C2 C5 C8 C5 -58.8(6) . 6_556
C4 C5 C7 C10 -118.8(13) . .
C4 C5 C7 C13 61(2) . .
C4 C5 C8 C5 58.7(6) . 6_556
C5 C2 C5 C4 -58.8(5) 5_566 .
C5 C2 C5 C7 -178.6(12) 5_566 .
C5 C2 C5 C8 59.8(6) 5_566 .
C5 C4 C5 C2 58.7(6) 3_565 .
C5 C4 C5 C7 -178.9(14) 3_565 .
C5 C4 C5 C8 -59.5(6) 3_565 .
C5 C7 C10 C14 174.5(14) . .
C5 C7 C13 C16 -173.1(17) . .
C6 C9 C12 N1 0(2) . .
C6 C11 C14 C10 -177.9(14) . .
C6 C11 C16 C13 179.2(17) . .
C7 C5 C8 C5 177.6(9) . 6_556
C7 C10 C14 C11 1(3) . .
C7 C13 C16 C11 -4(3) . .
C8 C5 C7 C10 121.8(15) . .
C8 C5 C7 C13 -58.3(16) . .
C9 C6 C11 C14 -5(2) . .
C9 C6 C11 C16 174.9(16) . .
C9 C6 C18 C15 -1(3) . .
C10 C7 C13 C16 7(3) . .
C11 C6 C9 C12 178.0(14) . .
C11 C6 C18 C15 -178.8(17) . .
C12 N1 C15 C18 -1(3) . .
C13 C7 C10 C14 -5(3) . .
C14 C11 C16 C13 -1(3) . .
C15 N1 C12 C9 1(2) . .
C16 C11 C14 C10 2(3) . .
C18 C6 C9 C12 0(2) . .
C18 C6 C11 C14 172.7(17) . .
C18 C6 C11 C16 -7(2) . .
B4 B3 F6 F6 -65(10) . 4_565
B4 B3 F6 F6 65(10) . 2_655
F3 F3 B2 F3 54(3) 4_565 3_665
F3 F3 B2 F3 -54(3) 2_655 3_665
F3 F3 B2 F3 108(6) 4_565 2_655
F3 F3 B2 F3 -108(6) 2_655 4_565
F3 F3 B2 F4 -126(3) 4_565 .
F3 F3 B2 F4 126(3) 2_655 .
B3 B4 F6 F6 -65(10) . 2_655
B3 B4 F6 F6 65(10) . 4_565
F8 B5 F8 F8 -82(19) 3_665 4_565
F8 B5 F8 F8 165(37) 4_565 2_655
F8 B5 F8 F8 -165(37) 2_655 4_565
F8 B5 F8 F8 82(19) 3_665 2_655
F8 F8 B6 F8 -56(6) 2_655 3_665
F8 F8 B6 F8 56(6) 4_565 3_665
F8 F8 B6 F8 -112(11) 2_655 4_565
F8 F8 B6 F8 112(11) 4_565 2_655
F8 F8 B6 F9 -124(6) 4_565 .
F8 F8 B6 F9 124(6) 2_655 .
F6 B4 B3 F6 -89.999(16) 2_655 .
F6 B4 B3 F6 90.00(3) 2_655 3_665
F6 B4 B3 F6 90.00(3) 3_665 4_565
F6 B4 B3 F6 -90.000(17) 4_565 3_665
F6 B4 B3 F6 90.00(3) 4_565 .
F6 B4 B3 F6 180.00(4) 2_655 4_565
F6 B4 B3 F6 -90.00(4) . 4_565
F6 B4 B3 F6 90.00(2) . 2_655
F6 B4 B3 F6 180.00(4) 4_565 2_655
F6 B4 B3 F6 180.00(3) 3_665 .
F6 B4 B3 F6 -90.00(3) 3_665 2_655
F6 B4 B3 F6 180.00(3) . 3_665
F6 B4 F6 B3 -65(10) 4_565 .
F6 B4 F6 B3 0.00(5) 3_665 .
F6 B4 F6 B3 65(10) 2_655 .
F6 B4 F6 F6 65(10) 3_665 4_565
F6 B4 F6 F6 130(20) 2_655 4_565
F6 B4 F6 F6 -130(20) 4_565 2_655
F6 B4 F6 F6 -65(10) 3_665 2_655
F6 B3 F6 B4 -65(10) 2_655 .
F6 B3 F6 B4 65(10) 4_565 .
F6 B3 F6 B4 -0.001(8) 3_665 .
F6 B3 F6 F6 65(10) 3_665 2_655
F6 B3 F6 F6 -130(20) 2_655 4_565
F6 B3 F6 F6 -65(10) 3_665 4_565
F6 B3 F6 F6 130(20) 4_565 2_655
F6 B3 F5 F5 0(7) 4_565 3_665
F6 B3 F5 F5 0(100) 3_665 2_655
F6 B3 F5 F5 0(100) . 3_665
F6 B3 F5 F5 0(100) 3_665 4_565
F6 B3 F5 F5 0(100) . 4_565
F6 B3 F5 F5 0(100) . 2_655
F6 B3 F5 F5 0(100) 3_665 3_665
F6 B3 F5 F5 0(7) 4_565 4_565
F6 B3 F5 F5 0(100) 2_655 3_665
F6 B3 F5 F5 0(7) 4_565 2_655
F6 B3 F5 F5 0(100) 2_655 2_655
F6 B3 F5 F5 0(100) 2_655 4_565
B2 F3 B2 F3 0.000(8) 5_566 3_665
B2 F3 B2 F3 -54(3) 5_566 4_565
B2 F3 B2 F3 54(3) 5_566 2_655
B2 F3 B2 F4 180.00(4) 5_566 .
F5 B3 F6 B4 180.00(4) 2_655 .
F5 B3 F6 B4 180.00(4) 3_665 .
F5 B3 F6 B4 180.00(4) 4_565 .
F5 B3 F6 B4 180.00(4) . .
F5 B3 F6 F6 115(10) 4_565 4_565
F5 B3 F6 F6 115(10) 3_665 4_565
F5 B3 F6 F6 -115(10) 4_565 2_655
F5 B3 F6 F6 -115(10) . 2_655
F5 B3 F6 F6 -115(10) 3_665 2_655
F5 B3 F6 F6 115(10) . 4_565
F5 B3 F6 F6 115(10) 2_655 4_565
F5 B3 F6 F6 -115(10) 2_655 2_655
F5 B3 F5 F5 0.0 3_665 4_565
F5 B3 F5 F5 0.0 4_565 2_655
F5 B3 F5 F5 0.0 4_565 3_665
F5 B3 F5 F5 0.0 2_655 3_665
F5 B3 F5 F5 0.0 3_665 2_655
F5 B3 F5 F5 0.0 2_655 4_565
